data_4067614
loop_
_publ_author_name
'Robinson, Robert'
'Sharp, Paul R.'

_publ_section_title
;
 Syntheses, Structures, and Reductive Elimination Studies of Six-Membered
 Diaryl Platinacycle Complexes
;
_journal_issue 6
_journal_name_full Organometallics
_journal_page_first 1388
_journal_paper_doi 10.1021/om901033z
_journal_volume 29
_journal_year 2010
_chemical_formula_moiety 'C31 H35 N3 Pt'
_chemical_formula_sum 'C31 H35 N3 Pt'
_chemical_formula_weight 644.71
_space_group_IT_number 14
_symmetry_cell_setting monoclinic
_symmetry_Int_Tables_number 14
_symmetry_space_group_name_Hall '-P 2yn'
_symmetry_space_group_name_H-M 'P 1 21/n 1'
_atom_sites_solution_hydrogens geom
_atom_sites_solution_primary direct
_atom_sites_solution_secondary difmap
_audit_creation_method SHELXL-97
_cell_angle_alpha 90.00
_cell_angle_beta 113.103(3)
_cell_angle_gamma 90.00
_cell_formula_units_Z 4
_cell_length_a 15.135(3)
_cell_length_b 11.747(2)
_cell_length_c 16.225(3)
_cell_measurement_reflns_used 5798
_cell_measurement_temperature 173(2)
_cell_measurement_theta_max 27.1
_cell_measurement_theta_min 2.2
_cell_volume 2653.3(9)
_computing_cell_refinement 'SAINT (Bruker, 1998)'
_computing_data_collection 'SMART (Bruker, 1998)'
_computing_data_reduction 'SAINT (Bruker, 1998)'
_computing_molecular_graphics
;
   L. J. Barbour, X-Seed - Graphical Interface to
   SHELX-97 and POV-Ray, 1999
   ORTEP (Johnson, 1976), ORTEP 3 for Windows (L. J. Farrugia, 1997)
;
_computing_structure_refinement
;
   SHELXL-97 (Sheldrick, 1997), L. J. Barbour, X-Seed - Graphical Interface to
   SHELX-97 and POV-Ray, 1999
;
_computing_structure_solution 'SHELXS-97 (Sheldrick, 1997)'
_diffrn_ambient_temperature 173(2)
_diffrn_measured_fraction_theta_full 0.988
_diffrn_measured_fraction_theta_max 0.988
_diffrn_measurement_device_type 'Bruker SMART CCD area detector'
_diffrn_measurement_method 'omega scans'
_diffrn_radiation_monochromator graphite
_diffrn_radiation_type MoK\a
_diffrn_radiation_wavelength 0.71073
_diffrn_reflns_av_R_equivalents 0.0374
_diffrn_reflns_av_sigmaI/netI 0.0411
_diffrn_reflns_limit_h_max 19
_diffrn_reflns_limit_h_min -19
_diffrn_reflns_limit_k_max 15
_diffrn_reflns_limit_k_min -14
_diffrn_reflns_limit_l_max 20
_diffrn_reflns_limit_l_min -13
_diffrn_reflns_number 18553
_diffrn_reflns_theta_full 27.14
_diffrn_reflns_theta_max 27.14
_diffrn_reflns_theta_min 1.56
_diffrn_source 'fine-focus sealed tube'
_diffrn_standards_decay_% 0.0
_exptl_absorpt_coefficient_mu 5.312
_exptl_absorpt_correction_T_max 0.90
_exptl_absorpt_correction_T_min 0.48
_exptl_absorpt_correction_type multi-scan
_exptl_absorpt_process_details
;
 Data were corrected for decay and absorption using the program SADABS 
 (Sheldrick, G. M. (2003). SADABS. Version 2.10. University of
 G\"ottingen, Germany).
;
_exptl_crystal_colour red
_exptl_crystal_density_diffrn 1.614
_exptl_crystal_density_method 'not measured'
_exptl_crystal_description plate
_exptl_crystal_F_000 1280
_exptl_crystal_size_max 0.45
_exptl_crystal_size_mid 0.35
_exptl_crystal_size_min 0.02
_refine_diff_density_max 1.823
_refine_diff_density_min -1.201
_refine_diff_density_rms 0.122
_refine_ls_extinction_method none
_refine_ls_goodness_of_fit_ref 1.025
_refine_ls_hydrogen_treatment noref
_refine_ls_matrix_type full
_refine_ls_number_parameters 323
_refine_ls_number_reflns 5810
_refine_ls_number_restraints 0
_refine_ls_restrained_S_all 1.025
_refine_ls_R_factor_all 0.0325
_refine_ls_R_factor_gt 0.0256
_refine_ls_shift/su_max 0.002
_refine_ls_shift/su_mean 0.000
_refine_ls_structure_factor_coef Fsqd
_refine_ls_weighting_details 'calc w=1/[\s^2^(Fo^2^)+(0.0329P)^2^+1.1721P] where P=(Fo^2^+2Fc^2^)/3'
_refine_ls_weighting_scheme calc
_refine_ls_wR_factor_gt 0.0617
_refine_ls_wR_factor_ref 0.0662
_reflns_number_gt 5023
_reflns_number_total 5810
_reflns_threshold_expression >2sigma(I)
_cod_data_source_file om901033z_si_002.cif
_cod_data_source_block Platinacycle_5
_cod_original_cell_volume 2653.5(8)
_cod_original_sg_symbol_H-M 'P 21/n'
_cod_database_code 4067614

loop_
_symmetry_equiv_pos_as_xyz
'x, y, z'
'-x+1/2, y+1/2, -z+1/2'
'-x, -y, -z'
'x-1/2, -y-1/2, z-1/2'

loop_
_atom_site_label
_atom_site_type_symbol
_atom_site_fract_x
_atom_site_fract_y
_atom_site_fract_z
_atom_site_U_iso_or_equiv
_atom_site_adp_type
_atom_site_occupancy
_atom_site_symmetry_multiplicity
_atom_site_calc_flag
_atom_site_refinement_flags
Pt1 Pt 0.564814(8) 0.079513(8) 0.190996(8) 0.02012(5) Uani 1 1 d .
N1 N 0.4619(2) -0.0148(2) 0.3185(2) 0.0294(6) Uani 1 1 d .
N2 N 0.65917(18) 0.0056(2) 0.13802(18) 0.0219(6) Uani 1 1 d .
N3 N 0.51837(19) 0.1501(2) 0.06050(18) 0.0221(6) Uani 1 1 d .
C1 C 0.6199(2) 0.0112(2) 0.3131(2) 0.0253(7) Uani 1 1 d .
C6 C 0.7195(3) -0.0009(3) 0.3592(2) 0.0296(7) Uani 1 1 d .
H6 H 0.7603 0.0344 0.3348 0.036 Uiso 1 1 calc R
C5 C 0.7614(3) -0.0615(3) 0.4381(3) 0.0422(10) Uani 1 1 d .
H5 H 0.8293 -0.0683 0.4666 0.051 Uiso 1 1 calc R
C4 C 0.7030(3) -0.1116(4) 0.4744(3) 0.0458(10) Uani 1 1 d .
H4 H 0.7305 -0.1568 0.5269 0.055 Uiso 1 1 calc R
C3 C 0.6046(3) -0.0968(3) 0.4352(3) 0.0394(10) Uani 1 1 d .
H3 H 0.5654 -0.1297 0.4624 0.047 Uiso 1 1 calc R
C2 C 0.5617(3) -0.0340(3) 0.3559(2) 0.0270(7) Uani 1 1 d .
C7 C 0.4725(2) 0.1547(3) 0.2337(2) 0.0228(7) Uani 1 1 d .
C12 C 0.4428(3) 0.2670(3) 0.2115(2) 0.0290(7) Uani 1 1 d .
H12 H 0.4722 0.3100 0.1796 0.035 Uiso 1 1 calc R
C11 C 0.3724(3) 0.3200(3) 0.2333(3) 0.0352(8) Uani 1 1 d .
H11 H 0.3533 0.3960 0.2148 0.042 Uiso 1 1 calc R
C10 C 0.3306(3) 0.2603(3) 0.2821(3) 0.0367(8) Uani 1 1 d .
H10 H 0.2818 0.2946 0.2967 0.044 Uiso 1 1 calc R
C9 C 0.3604(3) 0.1500(3) 0.3094(2) 0.0329(8) Uani 1 1 d .
H9 H 0.3327 0.1098 0.3442 0.040 Uiso 1 1 calc R
C8 C 0.4308(2) 0.0968(3) 0.2866(2) 0.0261(7) Uani 1 1 d .
C13 C 0.4032(3) -0.0778(3) 0.3563(3) 0.0403(10) Uani 1 1 d .
H13A H 0.4167 -0.0503 0.4171 0.060 Uiso 1 1 calc R
H13B H 0.4184 -0.1591 0.3583 0.060 Uiso 1 1 calc R
H13C H 0.3350 -0.0661 0.3187 0.060 Uiso 1 1 calc R
C14 C 0.7246(2) -0.0773(2) 0.1751(2) 0.0237(7) Uani 1 1 d .
H14 H 0.7295 -0.1082 0.2309 0.028 Uiso 1 1 calc R
C15 C 0.7844(2) -0.1195(3) 0.1373(2) 0.0247(7) Uani 1 1 d .
H15 H 0.8292 -0.1776 0.1670 0.030 Uiso 1 1 calc R
C16 C 0.7796(2) -0.0773(2) 0.0549(2) 0.0241(7) Uani 1 1 d .
C17 C 0.7108(2) 0.0067(2) 0.0155(2) 0.0240(7) Uani 1 1 d .
H17 H 0.7032 0.0367 -0.0412 0.029 Uiso 1 1 calc R
C18 C 0.6531(2) 0.0472(3) 0.0577(2) 0.0219(7) Uani 1 1 d .
C19 C 0.5762(2) 0.1318(2) 0.0163(2) 0.0222(7) Uani 1 1 d .
C20 C 0.5634(2) 0.1879(2) -0.0631(2) 0.0234(7) Uani 1 1 d .
H20 H 0.6063 0.1729 -0.0917 0.028 Uiso 1 1 calc R
C21 C 0.4891(2) 0.2656(2) -0.1015(2) 0.0237(7) Uani 1 1 d .
C22 C 0.4265(2) 0.2770(3) -0.0574(2) 0.0262(7) Uani 1 1 d .
H22 H 0.3723 0.3256 -0.0820 0.031 Uiso 1 1 calc R
C23 C 0.4421(2) 0.2193(3) 0.0205(2) 0.0258(7) Uani 1 1 d .
H23 H 0.3972 0.2284 0.0477 0.031 Uiso 1 1 calc R
C24 C 0.8456(3) -0.1220(3) 0.0121(2) 0.0328(8) Uani 1 1 d .
C25 C 0.8165(3) -0.0802(3) -0.0843(3) 0.0404(10) Uani 1 1 d .
H25A H 0.8602 -0.1123 -0.1096 0.061 Uiso 1 1 calc R
H25B H 0.8201 0.0031 -0.0848 0.061 Uiso 1 1 calc R
H25C H 0.7507 -0.1046 -0.1204 0.061 Uiso 1 1 calc R
C26 C 0.9475(3) -0.0797(5) 0.0693(3) 0.0689(18) Uani 1 1 d .
H26A H 0.9665 -0.1069 0.1309 0.103 Uiso 1 1 calc R
H26B H 0.9484 0.0038 0.0689 0.103 Uiso 1 1 calc R
H26C H 0.9925 -0.1088 0.0444 0.103 Uiso 1 1 calc R
C27 C 0.8442(5) -0.2522(4) 0.0117(4) 0.0766(19) Uani 1 1 d .
H27A H 0.8923 -0.2808 -0.0097 0.115 Uiso 1 1 calc R
H27B H 0.7804 -0.2791 -0.0281 0.115 Uiso 1 1 calc R
H27C H 0.8591 -0.2801 0.0726 0.115 Uiso 1 1 calc R
C28 C 0.4745(3) 0.3340(3) -0.1855(2) 0.0266(7) Uani 1 1 d .
C29 C 0.5529(3) 0.3080(3) -0.2209(3) 0.0384(9) Uani 1 1 d .
H29A H 0.6158 0.3292 -0.1755 0.058 Uiso 1 1 calc R
H29B H 0.5405 0.3519 -0.2757 0.058 Uiso 1 1 calc R
H29C H 0.5524 0.2266 -0.2341 0.058 Uiso 1 1 calc R
C30 C 0.4793(3) 0.4617(3) -0.1618(3) 0.0363(9) Uani 1 1 d .
H30A H 0.5428 0.4796 -0.1160 0.055 Uiso 1 1 calc R
H30B H 0.4299 0.4794 -0.1388 0.055 Uiso 1 1 calc R
H30C H 0.4681 0.5072 -0.2156 0.055 Uiso 1 1 calc R
C31 C 0.3761(3) 0.3076(3) -0.2597(2) 0.0318(8) Uani 1 1 d .
H31A H 0.3668 0.3547 -0.3124 0.048 Uiso 1 1 calc R
H31B H 0.3255 0.3244 -0.2382 0.048 Uiso 1 1 calc R
H31C H 0.3733 0.2270 -0.2761 0.048 Uiso 1 1 calc R

loop_
_atom_site_aniso_label
_atom_site_aniso_U_11
_atom_site_aniso_U_22
_atom_site_aniso_U_33
_atom_site_aniso_U_23
_atom_site_aniso_U_13
_atom_site_aniso_U_12
Pt1 0.02150(8) 0.01985(7) 0.01877(8) -0.00005(4) 0.00766(6) -0.00155(4)
N1 0.0329(16) 0.0286(13) 0.0320(17) 0.0027(12) 0.0184(14) -0.0047(12)
N2 0.0185(13) 0.0196(11) 0.0244(15) -0.0015(10) 0.0051(12) -0.0033(10)
N3 0.0226(14) 0.0226(11) 0.0207(14) -0.0003(10) 0.0081(12) 0.0001(11)
C1 0.0299(18) 0.0231(14) 0.0202(17) -0.0007(12) 0.0069(15) 0.0008(13)
C6 0.0293(19) 0.0334(16) 0.0260(18) -0.0027(14) 0.0108(16) -0.0019(14)
C5 0.038(2) 0.055(2) 0.026(2) -0.0009(17) 0.0029(19) 0.0082(19)
C4 0.057(3) 0.053(2) 0.025(2) 0.0101(18) 0.013(2) 0.014(2)
C3 0.058(3) 0.0385(18) 0.028(2) 0.0076(16) 0.025(2) 0.0072(18)
C2 0.035(2) 0.0247(14) 0.0242(18) -0.0008(13) 0.0140(16) 0.0004(14)
C7 0.0197(16) 0.0268(14) 0.0167(16) -0.0047(12) 0.0014(13) -0.0034(13)
C12 0.0322(18) 0.0268(14) 0.0279(18) -0.0041(13) 0.0117(16) -0.0020(14)
C11 0.036(2) 0.0324(17) 0.034(2) -0.0036(15) 0.0099(18) 0.0080(15)
C10 0.033(2) 0.048(2) 0.030(2) -0.0072(17) 0.0140(17) 0.0070(17)
C9 0.0279(19) 0.0448(19) 0.0272(19) -0.0027(16) 0.0120(16) -0.0018(16)
C8 0.0272(19) 0.0287(15) 0.0197(17) -0.0052(13) 0.0063(15) -0.0067(13)
C13 0.052(3) 0.0358(19) 0.045(3) -0.0024(16) 0.033(2) -0.0101(16)
C14 0.0251(17) 0.0239(14) 0.0206(17) 0.0027(12) 0.0075(15) -0.0010(12)
C15 0.0223(17) 0.0238(14) 0.0238(18) 0.0026(12) 0.0046(14) 0.0022(13)
C16 0.0212(17) 0.0257(15) 0.0242(18) -0.0027(12) 0.0078(15) -0.0008(12)
C17 0.0252(17) 0.0253(14) 0.0202(17) 0.0013(12) 0.0077(14) -0.0006(13)
C18 0.0217(16) 0.0203(13) 0.0228(17) 0.0022(12) 0.0076(14) -0.0011(12)
C19 0.0194(16) 0.0206(13) 0.0247(17) -0.0008(12) 0.0066(14) -0.0007(12)
C20 0.0267(17) 0.0231(13) 0.0221(17) 0.0008(12) 0.0113(14) 0.0005(13)
C21 0.0256(17) 0.0201(13) 0.0221(16) 0.0008(12) 0.0058(14) 0.0001(12)
C22 0.0247(17) 0.0237(14) 0.0265(18) 0.0028(13) 0.0062(15) 0.0048(13)
C23 0.0241(17) 0.0267(14) 0.0261(18) -0.0017(13) 0.0093(15) 0.0016(13)
C24 0.033(2) 0.0413(18) 0.027(2) 0.0071(15) 0.0151(17) 0.0134(16)
C25 0.040(2) 0.058(2) 0.027(2) 0.0038(17) 0.0168(19) 0.0150(18)
C26 0.023(2) 0.147(6) 0.037(3) 0.010(3) 0.013(2) 0.009(3)
C27 0.134(5) 0.046(2) 0.085(4) 0.018(3) 0.081(4) 0.042(3)
C28 0.0303(19) 0.0213(14) 0.0257(18) 0.0063(12) 0.0086(15) 0.0041(13)
C29 0.041(2) 0.0448(19) 0.033(2) 0.0159(17) 0.0187(19) 0.0078(17)
C30 0.042(2) 0.0214(15) 0.037(2) 0.0071(14) 0.0061(19) -0.0028(15)
C31 0.037(2) 0.0298(15) 0.0230(18) 0.0037(13) 0.0054(16) -0.0004(15)

loop_
_atom_type_symbol
_atom_type_description
_atom_type_scat_dispersion_real
_atom_type_scat_dispersion_imag
_atom_type_scat_source
C C 0.0033 0.0016 'International Tables Vol C Tables 4.2.6.8 and 6.1.1.4'
H H 0.0000 0.0000 'International Tables Vol C Tables 4.2.6.8 and 6.1.1.4'
N N 0.0061 0.0033 'International Tables Vol C Tables 4.2.6.8 and 6.1.1.4'
Pt Pt -1.7033 8.3905 'International Tables Vol C Tables 4.2.6.8 and 6.1.1.4'

loop_
_geom_angle_atom_site_label_1
_geom_angle_atom_site_label_2
_geom_angle_atom_site_label_3
_geom_angle
C1 Pt1 C7 84.82(13)
C1 Pt1 N2 98.79(12)
C7 Pt1 N2 176.37(11)
C1 Pt1 N3 174.89(12)
C7 Pt1 N3 99.82(12)
N2 Pt1 N3 76.56(10)
C2 N1 C8 116.8(3)
C2 N1 C13 117.7(3)
C8 N1 C13 116.8(3)
C14 N2 C18 116.6(3)
C14 N2 Pt1 127.4(2)
C18 N2 Pt1 116.0(2)
C19 N3 C23 116.8(3)
C19 N3 Pt1 116.0(2)
C23 N3 Pt1 126.9(2)
C6 C1 C2 116.4(3)
C6 C1 Pt1 120.9(3)
C2 C1 Pt1 122.6(3)
C5 C6 C1 123.5(4)
C5 C6 H6 118.2
C1 C6 H6 118.2
C4 C5 C6 118.7(4)
C4 C5 H5 120.7
C6 C5 H5 120.7
C5 C4 C3 120.5(4)
C5 C4 H4 119.7
C3 C4 H4 119.7
C4 C3 C2 121.0(4)
C4 C3 H3 119.5
C2 C3 H3 119.5
C3 C2 N1 120.8(3)
C3 C2 C1 119.5(3)
N1 C2 C1 119.7(3)
C12 C7 C8 115.7(3)
C12 C7 Pt1 121.9(3)
C8 C7 Pt1 122.3(2)
C11 C12 C7 123.9(3)
C11 C12 H12 118.0
C7 C12 H12 118.0
C10 C11 C12 119.0(3)
C10 C11 H11 120.5
C12 C11 H11 120.5
C11 C10 C9 119.6(3)
C11 C10 H10 120.2
C9 C10 H10 120.2
C10 C9 C8 121.1(3)
C10 C9 H9 119.5
C8 C9 H9 119.5
C9 C8 N1 119.5(3)
C9 C8 C7 120.5(3)
N1 C8 C7 120.0(3)
N1 C13 H13A 109.5
N1 C13 H13B 109.5
H13A C13 H13B 109.5
N1 C13 H13C 109.5
H13A C13 H13C 109.5
H13B C13 H13C 109.5
N2 C14 C15 124.0(3)
N2 C14 H14 118.0
C15 C14 H14 118.0
C14 C15 C16 120.3(3)
C14 C15 H15 119.9
C16 C15 H15 119.9
C17 C16 C15 115.9(3)
C17 C16 C24 122.8(3)
C15 C16 C24 121.2(3)
C18 C17 C16 121.2(3)
C18 C17 H17 119.4
C16 C17 H17 119.4
N2 C18 C17 122.1(3)
N2 C18 C19 115.0(3)
C17 C18 C19 122.8(3)
N3 C19 C20 122.2(3)
N3 C19 C18 115.2(3)
C20 C19 C18 122.6(3)
C21 C20 C19 121.3(3)
C21 C20 H20 119.4
C19 C20 H20 119.4
C20 C21 C22 115.1(3)
C20 C21 C28 123.7(3)
C22 C21 C28 121.2(3)
C23 C22 C21 121.2(3)
C23 C22 H22 119.4
C21 C22 H22 119.4
N3 C23 C22 123.0(3)
N3 C23 H23 118.5
C22 C23 H23 118.5
C16 C24 C27 109.7(3)
C16 C24 C25 112.4(3)
C27 C24 C25 108.6(3)
C16 C24 C26 107.2(3)
C27 C24 C26 109.6(4)
C25 C24 C26 109.4(3)
C24 C25 H25A 109.5
C24 C25 H25B 109.5
H25A C25 H25B 109.5
C24 C25 H25C 109.5
H25A C25 H25C 109.5
H25B C25 H25C 109.5
C24 C26 H26A 109.5
C24 C26 H26B 109.5
H26A C26 H26B 109.5
C24 C26 H26C 109.5
H26A C26 H26C 109.5
H26B C26 H26C 109.5
C24 C27 H27A 109.5
C24 C27 H27B 109.5
H27A C27 H27B 109.5
C24 C27 H27C 109.5
H27A C27 H27C 109.5
H27B C27 H27C 109.5
C21 C28 C31 110.6(3)
C21 C28 C29 111.6(3)
C31 C28 C29 108.6(3)
C21 C28 C30 108.3(3)
C31 C28 C30 109.1(3)
C29 C28 C30 108.6(3)
C28 C29 H29A 109.5
C28 C29 H29B 109.5
H29A C29 H29B 109.5
C28 C29 H29C 109.5
H29A C29 H29C 109.5
H29B C29 H29C 109.5
C28 C30 H30A 109.5
C28 C30 H30B 109.5
H30A C30 H30B 109.5
C28 C30 H30C 109.5
H30A C30 H30C 109.5
H30B C30 H30C 109.5
C28 C31 H31A 109.5
C28 C31 H31B 109.5
H31A C31 H31B 109.5
C28 C31 H31C 109.5
H31A C31 H31C 109.5
H31B C31 H31C 109.5

loop_
_geom_bond_atom_site_label_1
_geom_bond_atom_site_label_2
_geom_bond_distance
Pt1 C1 1.992(3)
Pt1 C7 1.993(3)
Pt1 N2 2.120(3)
Pt1 N3 2.120(3)
N1 C2 1.408(5)
N1 C8 1.420(4)
N1 C13 1.463(5)
N2 C14 1.350(4)
N2 C18 1.360(4)
N3 C19 1.348(4)
N3 C23 1.352(4)
C1 C6 1.403(5)
C1 C2 1.421(5)
C6 C5 1.382(5)
C6 H6 0.9500
C5 C4 1.373(6)
C5 H5 0.9500
C4 C3 1.383(6)
C4 H4 0.9500
C3 C2 1.402(5)
C3 H3 0.9500
C7 C12 1.394(4)
C7 C8 1.423(5)
C12 C11 1.394(5)
C12 H12 0.9500
C11 C10 1.382(5)
C11 H11 0.9500
C10 C9 1.386(5)
C10 H10 0.9500
C9 C8 1.405(5)
C9 H9 0.9500
C13 H13A 0.9800
C13 H13B 0.9800
C13 H13C 0.9800
C14 C15 1.371(5)
C14 H14 0.9500
C15 C16 1.400(5)
C15 H15 0.9500
C16 C17 1.395(4)
C16 C24 1.518(5)
C17 C18 1.387(5)
C17 H17 0.9500
C18 C19 1.478(4)
C19 C20 1.392(4)
C20 C21 1.391(4)
C20 H20 0.9500
C21 C22 1.399(5)
C21 C28 1.522(4)
C22 C23 1.372(5)
C22 H22 0.9500
C23 H23 0.9500
C24 C27 1.530(5)
C24 C25 1.530(5)
C24 C26 1.537(6)
C25 H25A 0.9800
C25 H25B 0.9800
C25 H25C 0.9800
C26 H26A 0.9800
C26 H26B 0.9800
C26 H26C 0.9800
C27 H27A 0.9800
C27 H27B 0.9800
C27 H27C 0.9800
C28 C31 1.536(5)
C28 C29 1.538(5)
C28 C30 1.543(4)
C29 H29A 0.9800
C29 H29B 0.9800
C29 H29C 0.9800
C30 H30A 0.9800
C30 H30B 0.9800
C30 H30C 0.9800
C31 H31A 0.9800
C31 H31B 0.9800
C31 H31C 0.9800

loop_
_geom_torsion_atom_site_label_1
_geom_torsion_atom_site_label_2
_geom_torsion_atom_site_label_3
_geom_torsion_atom_site_label_4
_geom_torsion
C1 Pt1 N2 C14 9.6(3)
C7 Pt1 N2 C14 -176.2(15)
N3 Pt1 N2 C14 -172.6(3)
C1 Pt1 N2 C18 -170.0(2)
C7 Pt1 N2 C18 4.3(17)
N3 Pt1 N2 C18 7.8(2)
C1 Pt1 N3 C19 14.4(12)
C7 Pt1 N3 C19 169.3(2)
N2 Pt1 N3 C19 -10.4(2)
C1 Pt1 N3 C23 -159.3(11)
C7 Pt1 N3 C23 -4.3(3)
N2 Pt1 N3 C23 175.9(3)
C7 Pt1 C1 C6 -140.6(3)
N2 Pt1 C1 C6 39.1(3)
N3 Pt1 C1 C6 14.7(13)
C7 Pt1 C1 C2 43.5(3)
N2 Pt1 C1 C2 -136.9(3)
N3 Pt1 C1 C2 -161.2(10)
C2 C1 C6 C5 5.6(5)
Pt1 C1 C6 C5 -170.6(3)
C1 C6 C5 C4 -0.8(6)
C6 C5 C4 C3 -3.2(6)
C5 C4 C3 C2 2.3(6)
C4 C3 C2 N1 -177.1(3)
C4 C3 C2 C1 2.6(5)
C8 N1 C2 C3 136.7(3)
C13 N1 C2 C3 -9.9(5)
C8 N1 C2 C1 -43.1(4)
C13 N1 C2 C1 170.4(3)
C6 C1 C2 C3 -6.3(5)
Pt1 C1 C2 C3 169.8(3)
C6 C1 C2 N1 173.4(3)
Pt1 C1 C2 N1 -10.5(4)
C1 Pt1 C7 C12 140.5(3)
N2 Pt1 C7 C12 -33.8(18)
N3 Pt1 C7 C12 -37.3(3)
C1 Pt1 C7 C8 -41.2(3)
N2 Pt1 C7 C8 144.5(15)
N3 Pt1 C7 C8 141.0(3)
C8 C7 C12 C11 -4.1(5)
Pt1 C7 C12 C11 174.3(3)
C7 C12 C11 C10 2.0(6)
C12 C11 C10 C9 1.0(5)
C11 C10 C9 C8 -1.5(6)
C10 C9 C8 N1 177.8(3)
C10 C9 C8 C7 -0.8(5)
C2 N1 C8 C9 -133.3(3)
C13 N1 C8 C9 13.6(5)
C2 N1 C8 C7 45.3(4)
C13 N1 C8 C7 -167.8(3)
C12 C7 C8 C9 3.5(5)
Pt1 C7 C8 C9 -175.0(2)
C12 C7 C8 N1 -175.2(3)
Pt1 C7 C8 N1 6.4(4)
C18 N2 C14 C15 0.7(4)
Pt1 N2 C14 C15 -178.8(2)
N2 C14 C15 C16 -0.4(5)
C14 C15 C16 C17 -0.9(5)
C14 C15 C16 C24 179.5(3)
C15 C16 C17 C18 1.8(5)
C24 C16 C17 C18 -178.6(3)
C14 N2 C18 C17 0.2(4)
Pt1 N2 C18 C17 179.9(2)
C14 N2 C18 C19 175.9(3)
Pt1 N2 C18 C19 -4.5(3)
C16 C17 C18 N2 -1.5(5)
C16 C17 C18 C19 -176.9(3)
C23 N3 C19 C20 5.0(4)
Pt1 N3 C19 C20 -169.3(2)
C23 N3 C19 C18 -174.3(3)
Pt1 N3 C19 C18 11.4(3)
N2 C18 C19 N3 -4.5(4)
C17 C18 C19 N3 171.1(3)
N2 C18 C19 C20 176.1(3)
C17 C18 C19 C20 -8.2(5)
N3 C19 C20 C21 -0.5(5)
C18 C19 C20 C21 178.7(3)
C19 C20 C21 C22 -3.7(4)
C19 C20 C21 C28 176.8(3)
C20 C21 C22 C23 3.4(5)
C28 C21 C22 C23 -177.0(3)
C19 N3 C23 C22 -5.3(5)
Pt1 N3 C23 C22 168.3(2)
C21 C22 C23 N3 1.1(5)
C17 C16 C24 C27 -130.7(4)
C15 C16 C24 C27 48.9(5)
C17 C16 C24 C25 -9.8(5)
C15 C16 C24 C25 169.8(3)
C17 C16 C24 C26 110.4(4)
C15 C16 C24 C26 -70.0(4)
C20 C21 C28 C31 119.9(3)
C22 C21 C28 C31 -59.6(4)
C20 C21 C28 C29 -1.1(5)
C22 C21 C28 C29 179.3(3)
C20 C21 C28 C30 -120.6(3)
C22 C21 C28 C30 59.9(4)
